data_4314883
loop_
_publ_author_name
'Xia Li'
'Hao-Ling Sun'
'Xiao-Shuo Wu'
'Xiao Qiu'
'Miao Du'

_publ_section_title
;
 Unique (3,12)-Connected Porous Lanthanide-Organic Frameworks Based on
 Ln4O4 Clusters: Synthesis, Crystal Structures, Luminescence, and
 Magnetism
;
_journal_name_full 'Inorganic Chemistry'
_journal_page_first 1865
_journal_page_last 1871
_journal_paper_doi 10.1021/ic902241n
_journal_volume 49
_journal_year 2010
_chemical_formula_sum 'C28 H48 Eu4 O38 S4'
_chemical_formula_weight 1728.74
_chemical_name_systematic
; 
 ? 
;
_space_group_IT_number 114
_symmetry_cell_setting tetragonal
_symmetry_space_group_name_Hall 'P -4 2n'
_symmetry_space_group_name_H-M 'P -4 21 c'
_atom_sites_solution_hydrogens geom
_atom_sites_solution_primary direct
_atom_sites_solution_secondary difmap
_audit_creation_method SHELXL-97
_cell_angle_alpha 90.00
_cell_angle_beta 90.00
_cell_angle_gamma 90.00
_cell_formula_units_Z 2
_cell_length_a 17.2009(2)
_cell_length_b 17.2009(2)
_cell_length_c 8.5389(2)
_cell_measurement_reflns_used 9962
_cell_measurement_temperature 296(2)
_cell_measurement_theta_max 27.55
_cell_measurement_theta_min 2.65
_cell_volume 2526.41(7)
_computing_cell_refinement 'Bruker SMART'
_computing_data_collection 'Bruker SMART'
_computing_data_reduction 'Bruker SAINT'
_computing_molecular_graphics 'Bruker SHELXTL'
_computing_publication_material 'Bruker SHELXTL'
_computing_structure_refinement 'Bruker SHELXTL'
_computing_structure_solution 'Bruker SHELXTL'
_diffrn_ambient_temperature 296(2)
_diffrn_measured_fraction_theta_full 1.000
_diffrn_measured_fraction_theta_max 1.000
_diffrn_measurement_device_type 'CCD area detector'
_diffrn_measurement_method 'phi and omega scans'
_diffrn_radiation_monochromator graphite
_diffrn_radiation_source 'fine-focus sealed tube'
_diffrn_radiation_type MoK\a
_diffrn_radiation_wavelength 0.71073
_diffrn_reflns_av_R_equivalents 0.0268
_diffrn_reflns_av_sigmaI/netI 0.0209
_diffrn_reflns_limit_h_max 22
_diffrn_reflns_limit_h_min -17
_diffrn_reflns_limit_k_max 22
_diffrn_reflns_limit_k_min -22
_diffrn_reflns_limit_l_max 9
_diffrn_reflns_limit_l_min -11
_diffrn_reflns_number 19336
_diffrn_reflns_theta_full 27.56
_diffrn_reflns_theta_max 27.56
_diffrn_reflns_theta_min 1.67
_exptl_absorpt_coefficient_mu 5.171
_exptl_absorpt_correction_T_max 0.356
_exptl_absorpt_correction_T_min 0.214
_exptl_absorpt_correction_type multi-scan
_exptl_absorpt_process_details SADABS
_exptl_crystal_colour colorless
_exptl_crystal_density_diffrn 2.273
_exptl_crystal_density_method 'not measured'
_exptl_crystal_description block
_exptl_crystal_F_000 1672
_exptl_crystal_size_max 0.4
_exptl_crystal_size_mid 0.4
_exptl_crystal_size_min 0.2
_refine_diff_density_max 0.453
_refine_diff_density_min -0.437
_refine_diff_density_rms 0.081
_refine_ls_abs_structure_details 'Flack H D (1983), Acta Cryst. A39, 876-881'
_refine_ls_abs_structure_Flack -0.004(10)
_refine_ls_extinction_coef 0.00110(9)
_refine_ls_extinction_expression Fc^*^=kFc[1+0.001xFc^2^\l^3^/sin(2\q)]^-1/4^
_refine_ls_extinction_method SHELXL
_refine_ls_goodness_of_fit_ref 1.114
_refine_ls_hydrogen_treatment mixed
_refine_ls_matrix_type full
_refine_ls_number_parameters 197
_refine_ls_number_reflns 2914
_refine_ls_number_restraints 13
_refine_ls_restrained_S_all 1.116
_refine_ls_R_factor_all 0.0157
_refine_ls_R_factor_gt 0.0152
_refine_ls_shift/su_max 0.001
_refine_ls_shift/su_mean 0.000
_refine_ls_structure_factor_coef Fsqd
_refine_ls_weighting_details 'calc w=1/[\s^2^(Fo^2^)+(0.0174P)^2^+1.1964P] where P=(Fo^2^+2Fc^2^)/3'
_refine_ls_weighting_scheme calc
_refine_ls_wR_factor_gt 0.0379
_refine_ls_wR_factor_ref 0.0381
_reflns_number_gt 2859
_reflns_number_total 2914
_reflns_threshold_expression >2sigma(I)
_cod_data_source_file ic902241n_si_002.cif
_cod_data_source_block 080423b_0m
_cod_depositor_comments
;
The following automatic conversions were performed:

'_symmetry_cell_setting' value 'Tetragonal' changed to 'tetragonal'
according to the built-in table from CIF Core dictionary named
'cif_core.dic' version 2.4.1 from
2010-06-29.

'_exptl_absorpt_correction_type' value 'Multi-scan'
changed to 'multi-scan' according to the built-in table from CIF Core
dictionary named 'cif_core.dic' version 2.4.1 from 2010-06-29.

Automatic conversion script
Id: cif_fix_values 1646 2011-03-28 12:23:43Z adriana 
;
_cod_database_code 4314883

loop_
_symmetry_equiv_pos_as_xyz
'x, y, z'
'-x, -y, z'
'y, -x, -z'
'-y, x, -z'
'-x+1/2, y+1/2, -z+1/2'
'x+1/2, -y+1/2, -z+1/2'
'-y+1/2, -x+1/2, z+1/2'
'y+1/2, x+1/2, z+1/2'

loop_
_atom_site_label
_atom_site_type_symbol
_atom_site_fract_x
_atom_site_fract_y
_atom_site_fract_z
_atom_site_U_iso_or_equiv
_atom_site_adp_type
_atom_site_occupancy
_atom_site_symmetry_multiplicity
_atom_site_calc_flag
_atom_site_refinement_flags
_atom_site_disorder_assembly
_atom_site_disorder_group
C1 C 0.73851(18) 0.62905(17) -0.0414(4) 0.0201(6) Uani 1 1 d . . .
C2 C 0.77430(19) 0.69907(17) -0.0030(4) 0.0227(7) Uani 1 1 d . . .
H2 H 0.7480 0.7362 0.0560 0.027 Uiso 1 1 calc R . .
C3 C 0.8495(2) 0.71270(18) -0.0537(4) 0.0237(7) Uani 1 1 d . . .
C4 C 0.8901(2) 0.78687(19) -0.0097(4) 0.0248(7) Uani 1 1 d . . .
C5 C 0.8879(2) 0.6579(2) -0.1424(5) 0.0345(8) Uani 1 1 d . . .
H5 H 0.9383 0.6674 -0.1765 0.041 Uiso 1 1 calc R . .
C6 C 0.8515(2) 0.5887(2) -0.1810(6) 0.0440(12) Uani 1 1 d . . .
H6 H 0.8772 0.5522 -0.2423 0.053 Uiso 1 1 calc R . .
C7 C 0.7767(2) 0.57367(19) -0.1284(5) 0.0329(9) Uani 1 1 d . . .
H7 H 0.7526 0.5267 -0.1517 0.040 Uiso 1 1 calc R . .
Eu1 Eu 0.610608(7) 0.463040(7) 0.34953(2) 0.01339(5) Uani 1 1 d . . .
O1 O 0.65149(13) 0.55071(13) 0.1466(3) 0.0280(5) Uani 1 1 d . . .
O2 O 0.60369(13) 0.57563(13) -0.1124(3) 0.0235(5) Uani 1 1 d . . .
O3 O 0.60865(14) 0.67954(14) 0.0809(3) 0.0302(6) Uani 1 1 d . . .
O4 O 0.85072(16) 0.84153(14) 0.0430(3) 0.0357(6) Uani 1 1 d . . .
O5 O 0.96328(15) 0.78935(14) -0.0305(3) 0.0314(6) Uani 1 1 d . . .
O6 O 0.52580(12) 0.57366(12) 0.3786(3) 0.0159(4) Uani 1 1 d D . .
O7 O 0.73696(15) 0.42110(16) 0.2324(3) 0.0344(6) Uani 1 1 d D . .
O8 O 0.6383(3) 0.8264(3) 0.2050(8) 0.115(2) Uani 1 1 d D . .
O9 O 0.0632(4) 0.6473(4) 1.0323(8) 0.139(2) Uani 1 1 d D . .
O10 O 1.0000 0.5000 0.061(5) 0.58(2) Uani 1 2 d SD . .
S1 S 0.64323(4) 0.60829(4) 0.02381(9) 0.01710(15) Uani 1 1 d . . .
H1W H 0.540(4) 0.609(3) 0.299(6) 0.099(9) Uiso 1 1 d D . .
H5W H 0.617(4) 0.824(3) 0.315(3) 0.099(9) Uiso 1 1 d D . .
H3W H 0.775(3) 0.386(3) 0.259(6) 0.099(9) Uiso 1 1 d D . .
H6W H 0.642(4) 0.7695(14) 0.186(6) 0.099(9) Uiso 1 1 d D . .
H4W H 0.731(4) 0.421(3) 0.122(3) 0.099(9) Uiso 1 1 d D . .
H8W H 0.025(3) 0.676(3) 0.967(6) 0.099(9) Uiso 1 1 d D . .
H7W H 0.097(3) 0.622(4) 0.949(5) 0.099(9) Uiso 1 1 d D . .
H9W H 1.007(10) 0.444(2) 0.075(12) 0.099(9) Uiso 0.50 1 d PD . .
H10W H 0.957(6) 0.511(8) 0.128(12) 0.099(9) Uiso 0.50 1 d PD . .

loop_
_atom_site_aniso_label
_atom_site_aniso_U_11
_atom_site_aniso_U_22
_atom_site_aniso_U_33
_atom_site_aniso_U_23
_atom_site_aniso_U_13
_atom_site_aniso_U_12
C1 0.0209(14) 0.0202(15) 0.0192(16) 0.0005(12) 0.0019(13) -0.0043(12)
C2 0.0284(16) 0.0158(14) 0.0239(18) -0.0020(13) 0.0009(14) -0.0050(13)
C3 0.0286(16) 0.0205(15) 0.0221(18) -0.0024(14) 0.0003(15) -0.0077(13)
C4 0.0319(17) 0.0249(15) 0.0178(17) -0.0009(13) 0.0035(15) -0.0112(15)
C5 0.0233(14) 0.0367(18) 0.044(2) -0.007(2) 0.009(2) -0.0074(14)
C6 0.038(2) 0.0306(19) 0.064(3) -0.0189(19) 0.021(2) -0.0033(15)
C7 0.0332(17) 0.0202(15) 0.045(3) -0.0104(17) 0.0045(18) -0.0091(13)
Eu1 0.01272(7) 0.01346(7) 0.01400(7) -0.00010(6) 0.00104(6) 0.00013(5)
O1 0.0300(11) 0.0314(12) 0.0226(12) 0.0077(12) -0.0007(12) -0.0069(10)
O2 0.0229(11) 0.0236(11) 0.0240(13) -0.0011(9) -0.0090(10) -0.0009(9)
O3 0.0271(11) 0.0261(11) 0.0373(15) -0.0128(11) -0.0001(11) 0.0013(11)
O4 0.0428(15) 0.0245(12) 0.0399(16) -0.0082(12) 0.0080(13) -0.0133(12)
O5 0.0321(12) 0.0342(12) 0.0280(13) 0.0027(11) 0.0000(12) -0.0176(11)
O6 0.0177(10) 0.0153(9) 0.0146(12) 0.0021(8) 0.0000(9) -0.0003(8)
O7 0.0232(13) 0.0456(15) 0.0345(15) 0.0025(13) 0.0043(12) 0.0101(11)
O8 0.071(3) 0.093(3) 0.182(6) -0.074(4) 0.038(3) -0.039(3)
O9 0.137(5) 0.157(6) 0.124(5) 0.030(5) -0.015(4) 0.029(4)
O10 0.50(4) 0.31(3) 0.93(7) 0.000 0.000 0.31(2)
S1 0.0175(3) 0.0178(3) 0.0160(4) -0.0002(3) -0.0015(3) -0.0025(3)

loop_
_atom_type_symbol
_atom_type_description
_atom_type_scat_dispersion_real
_atom_type_scat_dispersion_imag
_atom_type_scat_source
C C 0.0033 0.0016 'International Tables Vol C Tables 4.2.6.8 and 6.1.1.4'
H H 0.0000 0.0000 'International Tables Vol C Tables 4.2.6.8 and 6.1.1.4'
O O 0.0106 0.0060 'International Tables Vol C Tables 4.2.6.8 and 6.1.1.4'
S S 0.1246 0.1234 'International Tables Vol C Tables 4.2.6.8 and 6.1.1.4'
Eu Eu -0.1578 3.6682 'International Tables Vol C Tables 4.2.6.8 and 6.1.1.4'

loop_
_geom_angle_atom_site_label_1
_geom_angle_atom_site_label_2
_geom_angle_atom_site_label_3
_geom_angle
_geom_angle_site_symmetry_1
_geom_angle_site_symmetry_3
_geom_angle_publ_flag
C7 C1 C2 121.0(3) . . ?
C7 C1 S1 118.2(2) . . ?
C2 C1 S1 120.7(3) . . ?
C3 C2 C1 119.1(3) . . ?
C3 C2 H2 120.5 . . ?
C1 C2 H2 120.5 . . ?
C5 C3 C2 120.2(3) . . ?
C5 C3 C4 119.7(3) . . ?
C2 C3 C4 120.0(3) . . ?
O4 C4 O5 124.4(3) . . ?
O4 C4 C3 118.6(3) . . ?
O5 C4 C3 117.0(3) . . ?
C3 C5 C6 120.2(3) . . ?
C3 C5 H5 119.9 . . ?
C6 C5 H5 119.9 . . ?
C5 C6 C7 120.1(3) . . ?
C5 C6 H6 119.9 . . ?
C7 C6 H6 119.9 . . ?
C1 C7 C6 119.3(3) . . ?
C1 C7 H7 120.4 . . ?
C6 C7 H7 120.4 . . ?
O5 Eu1 O4 95.74(9) 7_665 5_645 ?
O5 Eu1 O1 76.34(8) 7_665 . ?
O4 Eu1 O1 138.44(9) 5_645 . ?
O5 Eu1 O2 143.24(8) 7_665 3_565 ?
O4 Eu1 O2 88.59(9) 5_645 3_565 ?
O1 Eu1 O2 76.42(8) . 3_565 ?
O5 Eu1 O6 88.43(8) 7_665 . ?
O4 Eu1 O6 145.43(8) 5_645 . ?
O1 Eu1 O6 75.88(8) . . ?
O2 Eu1 O6 108.20(7) 3_565 . ?
O5 Eu1 O6 74.51(8) 7_665 3_566 ?
O4 Eu1 O6 76.85(8) 5_645 3_566 ?
O1 Eu1 O6 136.11(8) . 3_566 ?
O2 Eu1 O6 141.43(8) 3_565 3_566 ?
O6 Eu1 O6 71.26(8) . 3_566 ?
O5 Eu1 O6 142.34(8) 7_665 2_665 ?
O4 Eu1 O6 90.13(8) 5_645 2_665 ?
O1 Eu1 O6 121.12(8) . 2_665 ?
O2 Eu1 O6 73.85(7) 3_565 2_665 ?
O6 Eu1 O6 67.18(8) . 2_665 ?
O6 Eu1 O6 70.72(8) 3_566 2_665 ?
O5 Eu1 O7 72.30(9) 7_665 . ?
O4 Eu1 O7 69.96(9) 5_645 . ?
O1 Eu1 O7 68.77(9) . . ?
O2 Eu1 O7 75.10(9) 3_565 . ?
O6 Eu1 O7 142.71(8) . . ?
O6 Eu1 O7 129.54(8) 3_566 . ?
O6 Eu1 O7 143.29(8) 2_665 . ?
O5 Eu1 Eu1 66.13(6) 7_665 4_656 ?
O4 Eu1 Eu1 114.61(6) 5_645 4_656 ?
O1 Eu1 Eu1 99.50(6) . 4_656 ?
O2 Eu1 Eu1 143.06(5) 3_565 4_656 ?
O6 Eu1 Eu1 37.53(5) . 4_656 ?
O6 Eu1 Eu1 38.25(5) 3_566 4_656 ?
O6 Eu1 Eu1 77.59(5) 2_665 4_656 ?
O7 Eu1 Eu1 138.41(7) . 4_656 ?
O5 Eu1 Eu1 111.60(6) 7_665 3_566 ?
O4 Eu1 Eu1 68.62(6) 5_645 3_566 ?
O1 Eu1 Eu1 152.39(6) . 3_566 ?
O2 Eu1 Eu1 103.98(6) 3_565 3_566 ?
O6 Eu1 Eu1 77.92(5) . 3_566 ?
O6 Eu1 Eu1 37.47(5) 3_566 3_566 ?
O6 Eu1 Eu1 37.73(5) 2_665 3_566 ?
O7 Eu1 Eu1 138.58(7) . 3_566 ?
Eu1 Eu1 Eu1 63.211(5) 4_656 3_566 ?
O5 Eu1 Eu1 121.27(7) 7_665 2_665 ?
O4 Eu1 Eu1 122.95(6) 5_645 2_665 ?
O1 Eu1 Eu1 94.51(6) . 2_665 ?
O2 Eu1 Eu1 85.06(5) 3_565 2_665 ?
O6 Eu1 Eu1 34.50(5) . 2_665 ?
O6 Eu1 Eu1 74.05(5) 3_566 2_665 ?
O6 Eu1 Eu1 33.98(5) 2_665 2_665 ?
O7 Eu1 Eu1 156.41(7) . 2_665 ?
Eu1 Eu1 Eu1 58.394(2) 4_656 2_665 ?
Eu1 Eu1 Eu1 58.394(2) 3_566 2_665 ?
O5 Eu1 H1W 84.6(13) 7_665 . ?
O4 Eu1 H1W 164.0(8) 5_645 . ?
O1 Eu1 H1W 57.2(8) . . ?
O2 Eu1 H1W 100.7(13) 3_565 . ?
O6 Eu1 H1W 18.7(8) . . ?
O6 Eu1 H1W 87.9(10) 3_566 . ?
O6 Eu1 H1W 80.2(11) 2_665 . ?
O7 Eu1 H1W 124.9(9) . . ?
Eu1 Eu1 H1W 51.0(11) 4_656 . ?
Eu1 Eu1 H1W 96.3(8) 3_566 . ?
Eu1 Eu1 H1W 46.2(11) 2_665 . ?
S1 O1 Eu1 157.23(15) . . ?
S1 O2 Eu1 142.86(14) . 4_655 ?
C4 O4 Eu1 130.7(2) . 5_655 ?
C4 O5 Eu1 127.9(2) . 7_664 ?
Eu1 O6 Eu1 105.00(8) . 4_656 ?
Eu1 O6 Eu1 111.52(8) . 2_665 ?
Eu1 O6 Eu1 104.02(8) 4_656 2_665 ?
Eu1 O6 H1W 106(4) . . ?
Eu1 O6 H1W 121(4) 4_656 . ?
Eu1 O6 H1W 110(4) 2_665 . ?
Eu1 O7 H3W 135(4) . . ?
Eu1 O7 H4W 108(4) . . ?
H3W O7 H4W 109(3) . . ?
H5W O8 H6W 98(2) . . ?
H8W O9 H7W 101(3) . . ?
H9W O10 H10W 103(3) . . ?
O3 S1 O1 112.06(16) . . ?
O3 S1 O2 113.77(14) . . ?
O1 S1 O2 111.03(14) . . ?
O3 S1 C1 108.43(15) . . ?
O1 S1 C1 105.97(14) . . ?
O2 S1 C1 105.00(15) . . ?

loop_
_geom_bond_atom_site_label_1
_geom_bond_atom_site_label_2
_geom_bond_distance
_geom_bond_site_symmetry_2
_geom_bond_publ_flag
C1 C7 1.375(5) . ?
C1 C2 1.392(4) . ?
C1 S1 1.767(3) . ?
C2 C3 1.384(5) . ?
C2 H2 0.9300 . ?
C3 C5 1.378(5) . ?
C3 C4 1.502(4) . ?
C4 O4 1.244(4) . ?
C4 O5 1.271(4) . ?
C5 C6 1.385(5) . ?
C5 H5 0.9300 . ?
C6 C7 1.386(5) . ?
C6 H6 0.9300 . ?
C7 H7 0.9300 . ?
Eu1 O5 2.370(2) 7_665 ?
Eu1 O4 2.378(2) 5_645 ?
Eu1 O1 2.403(2) . ?
Eu1 O2 2.404(2) 3_565 ?
Eu1 O6 2.410(2) . ?
Eu1 O6 2.414(2) 3_566 ?
Eu1 O6 2.442(2) 2_665 ?
Eu1 O7 2.499(3) . ?
Eu1 Eu1 3.8277(3) 4_656 ?
Eu1 Eu1 3.8277(3) 3_566 ?
Eu1 Eu1 4.0119(3) 2_665 ?
Eu1 H1W 2.82(5) . ?
O1 S1 1.449(3) . ?
O2 S1 1.459(2) . ?
O2 Eu1 2.404(2) 4_655 ?
O3 S1 1.447(2) . ?
O4 Eu1 2.378(2) 5_655 ?
O5 Eu1 2.370(2) 7_664 ?
O6 Eu1 2.414(2) 4_656 ?
O6 Eu1 2.442(2) 2_665 ?
O6 H1W 0.94(2) . ?
O7 H3W 0.918(19) . ?
O7 H4W 0.951(19) . ?
O8 H5W 1.01(2) . ?
O8 H6W 0.994(19) . ?
O9 H8W 0.98(2) . ?
O9 H7W 1.01(2) . ?
O10 H9W 0.97(2) . ?
O10 H10W 0.96(2) . ?
